data_2222915
loop_
_publ_author_name
'Ogorodnyk, Ivan V.'
'Zatovsky, Igor V.'
'Slobodyanik, Nikolay S.'

_publ_section_title
;
 Rietveld refinement of langbeinite-type K~2~YHf(PO~4~)~3~
;
_journal_coeditor_code WM2244
_journal_issue 8
_journal_name_full 'Acta Crystallographica Section E'
_journal_page_first i63
_journal_page_last i64
_journal_paper_doi 10.1107/S1600536809027573
_journal_volume 65
_journal_year 2009
_chemical_formula_iupac 'K2 Hf Y (P O4)3'
_chemical_formula_structural 'K2 Hf Y (P O4)3'
_chemical_formula_sum 'Hf K2 O12 P3 Y'
_chemical_formula_weight 630.51
_chemical_name_systematic
;
Potassium yttrium hafnium tris(orthophosphate)
;
_space_group_crystal_system cubic
_space_group_IT_number 198
_space_group_name_Hall 'P 2ac 2ab 3'
_space_group_name_H-M_alt 'P 21 3'
_symmetry_space_group_name_Hall 'P 2ac 2ab 3'
_symmetry_space_group_name_H-M 'P 21 3'
_cell_angle_alpha 90
_cell_angle_beta 90
_cell_angle_gamma 90
_cell_formula_units_Z 4
_cell_length_a 10.30748(9)
_cell_length_b 10.30748(9)
_cell_length_c 10.30748(9)
_cell_measurement_temperature 293(2)
_cell_volume 1095.109(17)
_computing_cell_refinement 'FULLPROF (Rodriguez-Carvajal, 2006)'
_computing_data_collection 'PCXRD (Shimadzu, 2006)'
_computing_data_reduction 'FULLPROF (Rodriguez-Carvajal, 2006)'
_computing_molecular_graphics 'DIAMOND (Brandenburg, 1999)'
_computing_publication_material
;
PLATON (Spek, 2009) and enCIFer (Allen <i>et al.</i>,  2004)
;
_computing_structure_refinement 'FULLPROF (Rodriguez-Carvajal, 2006)'
_computing_structure_solution 'coordinates taken from an isotypic structure'
_diffrn_ambient_temperature 293(2)
_diffrn_measurement_device_type 'Shimadzu XRD-6000'
_diffrn_radiation_monochromator graphite
_diffrn_radiation_type 'Cu K\a'
_diffrn_radiation_wavelength 1.541874
_exptl_absorpt_coefficient_mu 35.937
_exptl_crystal_density_diffrn 3.824
_exptl_crystal_density_method 'not measured'
_pd_char_colour colourless
_pd_char_particle_morphology isometric
_pd_instr_location
;
?
;
_pd_meas_2theta_range_inc 0.02
_pd_meas_2theta_range_max 105.00000
_pd_meas_2theta_range_min 5.00000
_pd_meas_number_of_points 5001
_pd_meas_scan_method step
_pd_prep_pressure 101.3
_pd_prep_temperature 293(2)
_pd_proc_2theta_range_inc 0.02
_pd_proc_2theta_range_max 105.0231
_pd_proc_2theta_range_min 5.0231
_pd_proc_info_excluded_regions undef
_pd_proc_ls_background_function
;
FullProf Background 6-coeficient polynomial function
;
_pd_proc_ls_pref_orient_corr
;
;
_pd_proc_ls_profile_function
;
Thompson--Cox--Hastings pseudo-Voigt Axial divergence asymmetry
(Thompson <i>et al.</i>, 1987)
;
_pd_proc_ls_prof_R_factor 5.3745
_pd_proc_ls_prof_wR_expected 2.8087
_pd_proc_ls_prof_wR_factor 7.0746
_pd_proc_wavelength 1.540530
_pd_spec_mounting 'glass container'
_pd_spec_mount_mode reflection
_pd_spec_shape flat_sheet
_pd_spec_size_axial 15
_pd_spec_size_equat 15
_pd_spec_size_thick 1
_refine_ls_extinction_coef 0
_refine_ls_extinction_method none
_refine_ls_goodness_of_fit_all 2.51
_refine_ls_number_constraints 14
_refine_ls_number_parameters 48
_refine_ls_number_reflns 528
_refine_ls_number_restraints 0
_refine_ls_restrained_S_all 2.51
_refine_ls_R_factor_all 3.14
_refine_ls_shift/su_max 0.001
_refine_ls_weighting_details 'Standard least squares refinement'
_refine_ls_weighting_scheme calc
_cod_data_source_file wm2244.cif
_cod_data_source_block I
_cod_original_cell_volume 1095.11(2)
_cod_database_code 2222915

loop_
_symmetry_equiv_pos_site_id
_symmetry_equiv_pos_as_xyz
1 x,y,z
2 1/2-x,-y,1/2+z
3 1/2+x,1/2-y,-z
4 -x,1/2+y,1/2-z
5 z,x,y
6 1/2-z,-x,1/2+y
7 1/2+z,1/2-x,-y
8 -z,1/2+x,1/2-y
9 y,z,x
10 1/2+y,1/2-z,-x
11 -y,1/2+z,1/2-x
12 1/2-y,-z,1/2+x

loop_
_atom_site_aniso_label
_atom_site_aniso_U_11
_atom_site_aniso_U_22
_atom_site_aniso_U_33
_atom_site_aniso_U_12
_atom_site_aniso_U_13
_atom_site_aniso_U_23
_atom_site_aniso_type_symbol
K1 0.12(9) 0.12(9) 0.12(9) -0.031(4) -0.031(4) -0.031(4) K
K2 0.07(9) 0.07(9) 0.07(9) -0.019(3) -0.019(3) -0.019(3) K
Y1 0.06(9) 0.06(9) 0.06(9) 0.0018(9) 0.0018(9) 0.0018(9) Y
Y2 0.05(9) 0.05(9) 0.05(9) 0.0034(9) 0.0034(9) 0.0034(9) Y
Hf1 0.06(9) 0.06(9) 0.06(9) 0.0018(9) 0.0018(9) 0.0018(9) Hf
Hf2 0.05(9) 0.05(9) 0.05(9) 0.0034(9) 0.0034(9) 0.0034(9) Hf

loop_
_atom_site_label
_atom_site_fract_x
_atom_site_fract_y
_atom_site_fract_z
_atom_site_U_iso_or_equiv
_atom_site_occupancy
K1 0.6984(4) 0.6984(4) 0.6984(4) 0.12(9) 1
K2 0.9307(5) 0.9307(5) 0.9307(5) 0.07(9) 1
Y1 0.14694(11) 0.14694(11) 0.14694(11) 0.06(9) 0.395(10)
Y2 0.41559(18) 0.41559(18) 0.41559(18) 0.05(9) 0.605(10)
Hf1 0.14694(11) 0.14694(11) 0.14694(11) 0.06(9) 0.605(10)
Hf2 0.41559(18) 0.41559(18) 0.41559(18) 0.05(9) 0.395(10)
P1 0.4609(5) 0.2311(8) 0.1292(8) 0.06(9) 1
O1 0.3207(14) 0.2448(13) 0.0864(15) 0.07(9) 1
O2 0.5337(12) 0.3118(13) 0.0155(16) 0.07(9) 1
O3 0.4970(13) 0.0965(13) 0.1595(13) 0.07(9) 1
O4 0.4750(14) 0.3063(15) 0.2526(17) 0.07(9) 1

loop_
_atom_type_symbol
_atom_type_description
_atom_type_scat_dispersion_real
_atom_type_scat_dispersion_imag
_atom_type_scat_source
Y Y -2.7962 3.5667 'International Tables Vol C Tables 4.2.6.8 and 6.1.1.4'
P P 0.1023 0.0942 'International Tables Vol C Tables 4.2.6.8 and 6.1.1.4'
O O 0.0106 0.0060 'International Tables Vol C Tables 4.2.6.8 and 6.1.1.4'
K K 0.2009 0.2494 'International Tables Vol C Tables 4.2.6.8 and 6.1.1.4'
Hf Hf -0.5830 6.1852 'International Tables Vol C Tables 4.2.6.8 and 6.1.1.4'

loop_
_geom_angle_atom_site_label_1
_geom_angle_atom_site_label_2
_geom_angle_atom_site_label_3
_geom_angle_site_symmetry_1
_geom_angle_site_symmetry_2
_geom_angle_site_symmetry_3
_geom_angle
_geom_angle_publ_flag
O1 Hf1 O2 . . 3_455 97.9(5) no
O1 Hf1 O1 . . 5_555 89.3(5) no
O1 Hf1 O2 . . 8_545 172.6(5) no
O1 Hf1 O1 . . 9_555 89.3(5) no
O1 Hf1 O2 . . 12_554 92.5(5) no
O1 Hf1 O2 5_555 . 3_455 92.5(5) no
O2 Hf1 O2 3_455 . 8_545 80.1(5) no
O1 Hf1 O2 9_555 . 3_455 172.6(5) no
O2 Hf1 O2 3_455 . 12_554 80.1(5) no
O1 Hf1 O2 5_555 . 8_545 97.9(5) no
O1 Hf1 O1 5_555 . 9_555 89.3(5) no
O1 Hf1 O2 5_555 . 12_554 172.6(5) no
O1 Hf1 O2 9_555 . 8_545 92.5(5) no
O2 Hf1 O2 8_545 . 12_554 80.1(5) no
O1 Hf1 O2 9_555 . 12_554 97.9(5) no
O3 Hf2 O4 4_655 . . 93.1(6) no
O4 Hf2 O4 . . 5_555 87.8(6) no
O3 Hf2 O4 6_565 . . 171.5(6) no
O4 Hf2 O4 . . 9_555 87.8(6) no
O3 Hf2 O4 10_556 . . 83.9(5) no
O3 Hf2 O4 4_655 . 5_555 83.9(5) no
O3 Hf2 O3 4_655 . 6_565 95.4(5) no
O3 Hf2 O4 4_655 . 9_555 171.5(6) no
O3 Hf2 O3 4_655 . 10_556 95.4(5) no
O3 Hf2 O4 6_565 . 5_555 93.1(6) no
O4 Hf2 O4 5_555 . 9_555 87.8(6) no
O3 Hf2 O4 10_556 . 5_555 171.5(6) no
O3 Hf2 O4 6_565 . 9_555 83.9(5) no
O3 Hf2 O3 6_565 . 10_556 95.4(5) no
O3 Hf2 O4 10_556 . 9_555 93.1(6) no
O1 Y1 O2 . . 3_455 97.9(5) no
O1 Y1 O1 . . 5_555 89.3(5) no
O1 Y1 O2 . . 8_545 172.6(5) no
O1 Y1 O1 . . 9_555 89.3(5) no
O1 Y1 O2 . . 12_554 92.5(5) no
O1 Y1 O2 5_555 . 3_455 92.5(5) no
O2 Y1 O2 3_455 . 8_545 80.1(5) no
O1 Y1 O2 9_555 . 3_455 172.6(5) no
O2 Y1 O2 3_455 . 12_554 80.1(5) no
O1 Y1 O2 5_555 . 8_545 97.9(5) no
O1 Y1 O1 5_555 . 9_555 89.3(5) no
O1 Y1 O2 5_555 . 12_554 172.6(5) no
O1 Y1 O2 9_555 . 8_545 92.5(5) no
O2 Y1 O2 8_545 . 12_554 80.1(5) no
O1 Y1 O2 9_555 . 12_554 97.9(5) no
O3 Y2 O4 4_655 . . 93.1(6) no
O4 Y2 O4 . . 5_555 87.8(6) no
O3 Y2 O4 6_565 . . 171.5(6) no
O4 Y2 O4 . . 9_555 87.8(6) no
O3 Y2 O4 10_556 . . 83.9(5) no
O3 Y2 O4 4_655 . 5_555 83.9(5) no
O3 Y2 O3 4_655 . 6_565 95.4(5) no
O3 Y2 O4 4_655 . 9_555 171.5(6) no
O3 Y2 O3 4_655 . 10_556 95.4(5) no
O3 Y2 O4 6_565 . 5_555 93.1(6) no
O4 Y2 O4 5_555 . 9_555 87.8(6) no
O3 Y2 O4 10_556 . 5_555 171.5(6) no
O3 Y2 O4 6_565 . 9_555 83.9(5) no
O3 Y2 O3 6_565 . 10_556 95.4(5) no
O3 Y2 O4 10_556 . 9_555 93.1(6) no
O1 P1 O2 . . . 100.5(9) yes
O1 P1 O3 . . . 113.0(9) yes
O1 P1 O4 . . . 106.9(9) yes
O2 P1 O3 . . . 121.4(8) yes
O2 P1 O4 . . . 107.7(9) yes
O3 P1 O4 . . . 106.5(9) yes
Hf1 O1 P1 . . . 131.7(9) no
Y1 O1 P1 . . . 131.7(9) no
Hf1 O2 P1 3_555 . . 160.8(9) no
Hf2 O3 P1 4_645 . . 145.6(9) no
Hf2 O4 P1 . . . 157.5(10) no
Y2 O4 P1 . . . 157.5(10) no

loop_
_geom_bond_atom_site_label_1
_geom_bond_atom_site_label_2
_geom_bond_site_symmetry_1
_geom_bond_site_symmetry_2
_geom_bond_distance
_geom_bond_publ_flag
K1 O1 . 4_655 2.981(16) yes
K1 O2 . 2_665 3.345(14) yes
K1 O4 . 2_665 3.413(16) yes
K1 O1 . 6_565 2.981(16) no
K1 O2 . 11_656 3.345(14) no
K1 O4 . 11_656 3.413(16) no
K1 O1 . 10_556 2.981(16) no
K1 O2 . 7_566 3.345(14) no
K1 O4 . 7_566 3.413(16) no
K2 O3 . 2_665 2.907(14) yes
K2 O2 . 8_656 2.912(14) yes
K2 O4 . 2_665 3.207(17) yes
K2 O4 . 8_656 3.336(17) yes
K2 O3 . 11_656 2.907(14) no
K2 O2 . 12_665 2.912(14) no
K2 O4 . 11_656 3.207(17) no
K2 O4 . 12_665 3.336(17) no
K2 O3 . 7_566 2.907(14) no
K2 O2 . 3_566 2.912(14) no
K2 O4 . 7_566 3.207(17) no
K2 O4 . 3_566 3.336(17) no
Hf1 O1 . . 2.148(14) yes
Hf1 O2 . 3_455 2.085(15) yes
Hf1 O1 . 5_555 2.148(14) no
Hf1 O2 . 8_545 2.085(15) no
Hf1 O1 . 9_555 2.148(14) no
Hf1 O2 . 12_554 2.085(15) no
Hf2 O3 . 4_655 2.211(14) yes
Hf2 O4 . . 2.113(17) yes
Hf2 O4 . 5_555 2.113(17) no
Hf2 O3 . 6_565 2.211(14) no
Hf2 O4 . 9_555 2.113(17) no
Hf2 O3 . 10_556 2.211(14) no
Y1 O1 . . 2.148(14) yes
Y1 O2 . 3_455 2.085(15) yes
Y1 O2 . 8_545 2.085(15) no
Y1 O1 . 9_555 2.148(14) no
Y1 O2 . 12_554 2.085(15) no
Y1 O1 . 5_555 2.148(14) no
Y2 O3 . 4_655 2.211(14) yes
Y2 O4 . . 2.113(17) yes
Y2 O3 . 10_556 2.211(14) no
Y2 O4 . 5_555 2.113(17) no
Y2 O3 . 6_565 2.211(14) no
Y2 O4 . 9_555 2.113(17) no
P1 O1 . . 1.518(16) yes
P1 O2 . . 1.621(17) yes
P1 O3 . . 1.470(16) yes
P1 O4 . . 1.497(19) yes
